data_8104073
loop_
_publ_author_name
'Jones, P.G.'
'Fischer, A.K.'
'Vogt, H.'

_publ_section_title
;
 Crystal structure of dimethylammonium bromide
;
_journal_name_full 'Zeitschrift fuer Kristallographie (149,1979-)'
_journal_page_first 834
_journal_page_last 834
_journal_volume 209
_journal_year 1994
_chemical_formula_sum 'C2 H8 Br N'
_chemical_name_systematic '((C H3)2 N H2) Br'
_space_group_IT_number 15
_symmetry_space_group_name_Hall '-C 2yc'
_symmetry_space_group_name_H-M 'C 1 2/c 1'
_cell_angle_alpha 90
_cell_angle_beta 93.09
_cell_angle_gamma 90
_cell_formula_units_Z 8
_cell_length_a 13.861
_cell_length_b 5.469
_cell_length_c 13.359
_cell_volume 1011.217
_citation_journal_id_ASTM ZEKRDZ
_cod_data_source_file Jones_ZEKRDZ_1994_1646.cif
_cod_data_source_block C2H8Br1N1
_cod_original_formula_sum 'C2 H8 Br1 N1'
_cod_database_code 8104073

loop_
_symmetry_equiv_pos_as_xyz
x,y,z
-x,y,-z+1/2
-x,-y,-z
x,-y,z-1/2
x+1/2,y+1/2,z
-x+1/2,y+1/2,-z+1/2
-x+1/2,-y+1/2,-z
x+1/2,-y+1/2,z-1/2

loop_
_atom_site_label
_atom_site_type_symbol
_atom_site_fract_x
_atom_site_fract_y
_atom_site_fract_z
_atom_site_occupancy
_atom_site_U_iso_or_equiv
H8 H+1 0.5722 0.2027 0.5696 1 0.0
H1 H+1 0.70618 0.5357 0.6488 1 0.0
C2 C-2 0.635 0.284 0.5671 1 0.0
H4 H+1 0.5074 0.5951 0.6404 1 0.0
Br1 Br-1 0.86572 0.67038 0.63937 1 0.0
H5 H+1 0.5787 0.7518 0.5753 1 0.0
N1 N-3 0.64547 0.4677 0.6489 1 0.0
H3 H+1 0.5823 0.7813 0.6946 1 0.0
C1 C-2 0.5722 0.6658 0.6389 1 0.0
H7 H+1 0.6392 0.3658 0.5022 1 0.0
H2 H+1 0.63999 0.3903 0.7094 1 0.0
H6 H+1 0.6867 0.1623 0.5755 1 0.0
